data_7243639
loop_
_publ_author_name
'Singh, Ayushi'
'Trivedi, Manoj'
'Kociok-K\"ohn, Gabriele'
'Singh, Ashish Kumar'
'Muddassir, Mohd.'
'Kumar, Abhinav'

_publ_section_title
;
 Ferrocenyl thiazolidine-2-thione ornamented 1D coordination polymers
 derived from coinage metal halides and pseudohalides
;
_journal_issue 44
_journal_name_full CrystEngComm
_journal_page_first 7794
_journal_page_last 7804
_journal_paper_doi 10.1039/D1CE01147B
_journal_volume 23
_journal_year 2021
_chemical_formula_moiety 'C15 H15 Ag Fe N2 S2'
_chemical_formula_sum 'C15 H15 Ag Fe N2 S2'
_chemical_formula_weight 451.13
_space_group_crystal_system monoclinic
_space_group_IT_number 14
_space_group_name_Hall '-P 2ybc'
_space_group_name_H-M_alt 'P 1 21/c 1'
_atom_sites_solution_hydrogens geom
_atom_sites_solution_primary dual
_audit_creation_method SHELXL-2018/3
_audit_update_record
;
2021-08-25 deposited with the CCDC.	2021-09-29 downloaded from the CCDC.
;
_cell_angle_alpha 90
_cell_angle_beta 100.689(2)
_cell_angle_gamma 90
_cell_formula_units_Z 4
_cell_length_a 18.0463(4)
_cell_length_b 9.80453(19)
_cell_length_c 9.3793(2)
_cell_measurement_reflns_used 14154
_cell_measurement_temperature 150(2)
_cell_measurement_theta_max 30.0740
_cell_measurement_theta_min 3.3510
_cell_volume 1630.74(6)
_computing_cell_refinement 'CrysAlisPro 1.171.41.93a (Rigaku OD, 2020)'
_computing_data_collection 'CrysAlisPro 1.171.41.93a (Rigaku OD, 2020)'
_computing_data_reduction 'CrysAlisPro 1.171.41.93a (Rigaku OD, 2020)'
_computing_molecular_graphics 'ORTEP3 for Windows - Farrugia, L. J. J. Appl. Crystallogr. 1997, 30, 565'
_computing_publication_material
;
 'WinGX publication routines, Farrugia, 
 L. J., J. Appl. Crystallogr., 1999, 32, 837-838
;
_computing_structure_refinement
;
 SHELXL-2018/3 (Sheldrick, 2018)
 Sheldrick GM (2008) Acta Crystallogr A64:112--122 and 
 C. B. H\"ubschle, G. M. Sheldrick and B. Dittrich
 ShelXle: a Qt graphical user interface for SHELXL
 J. Appl. Cryst., 44, (2011) 1281-1284.
;
_computing_structure_solution
; 
 SHELXT
 Sheldrick, G. M. (2008). Acta Cryst. A64, 112-122.
;
_diffrn_ambient_environment N~2~
_diffrn_ambient_temperature 150.01(10)
_diffrn_detector 'CCD plate'_diffrn_measurement_method '\w scans'
_diffrn_detector_area_resol_mean 8.0734
_diffrn_detector_type EosS2
_diffrn_measured_fraction_theta_full 0.999
_diffrn_measured_fraction_theta_max 0.923
_diffrn_measurement_device 'four-circle diffractometer'
_diffrn_measurement_device_type 'New Xcalibur, EosS2'
_diffrn_radiation_monochromator graphite
_diffrn_radiation_probe x-ray
_diffrn_radiation_type 'Mo K\a'
_diffrn_radiation_wavelength 0.71073
_diffrn_reflns_av_R_equivalents 0.0262
_diffrn_reflns_av_unetI/netI 0.0193
_diffrn_reflns_Laue_measured_fraction_full 0.999
_diffrn_reflns_Laue_measured_fraction_max 0.923
_diffrn_reflns_limit_h_max 25
_diffrn_reflns_limit_h_min -23
_diffrn_reflns_limit_k_max 13
_diffrn_reflns_limit_k_min -13
_diffrn_reflns_limit_l_max 12
_diffrn_reflns_limit_l_min -13
_diffrn_reflns_number 26696
_diffrn_reflns_point_group_measured_fraction_full 0.999
_diffrn_reflns_point_group_measured_fraction_max 0.923
_diffrn_reflns_theta_full 25.242
_diffrn_reflns_theta_max 30.332
_diffrn_reflns_theta_min 3.033
_diffrn_source 'fine-focus sealed X-ray tube'
_diffrn_source_type 'Enhance (Mo) X-ray Source'
_exptl_absorpt_coefficient_mu 2.339
_exptl_absorpt_correction_T_max 1.00000
_exptl_absorpt_correction_T_min 0.53985
_exptl_absorpt_correction_type multi-scan
_exptl_absorpt_process_details
;
CrysAlisPro 1.171.41.93a (Rigaku Oxford Diffraction, 2020)
Empirical absorption correction using spherical harmonics,
implemented in SCALE3 ABSPACK scaling algorithm.
;
_exptl_crystal_colour yellow
_exptl_crystal_density_diffrn 1.837
_exptl_crystal_description block
_exptl_crystal_F_000 896
_exptl_crystal_recrystallization_method 'Re-crystallisation from solvent: dichloromethane/acetonitrile'
_exptl_crystal_size_max 0.499
_exptl_crystal_size_mid 0.487
_exptl_crystal_size_min 0.176
_refine_diff_density_max 0.442
_refine_diff_density_min -0.526
_refine_diff_density_rms 0.074
_refine_ls_extinction_method none
_refine_ls_goodness_of_fit_ref 1.147
_refine_ls_hydrogen_treatment constr
_refine_ls_matrix_type full
_refine_ls_number_parameters 190
_refine_ls_number_reflns 4520
_refine_ls_number_restraints 0
_refine_ls_restrained_S_all 1.147
_refine_ls_R_factor_all 0.0341
_refine_ls_R_factor_gt 0.0287
_refine_ls_shift/su_max 0.001
_refine_ls_shift/su_mean 0.000
_refine_ls_structure_factor_coef Fsqd
_refine_ls_weighting_details 'w=1/[\s^2^(Fo^2^)+(0.0178P)^2^+1.4210P] where P=(Fo^2^+2Fc^2^)/3'
_refine_ls_weighting_scheme calc
_refine_ls_wR_factor_gt 0.0568
_refine_ls_wR_factor_ref 0.0586
_reflns_Friedel_coverage 0.000
_reflns_number_gt 4092
_reflns_number_total 4520
_reflns_threshold_expression 'I > 2\s(I)'
_cod_data_source_file d1ce01147b2.cif
_cod_data_source_block FcAgCN
_cod_depositor_comments 'Adding full bibliography for 7243638--7243640.cif.'
_cod_original_sg_symbol_H-M 'P 21/c'
_cod_database_code 7243639
_shelx_shelxl_version_number 2018/3
_shelx_space_group_comment
;
The symmetry employed for this shelxl refinement is uniquely defined
by the following loop, which should always be used as a source of
symmetry information in preference to the above space-group names.
They are only intended as comments.
;
_shelx_estimated_absorpt_t_min 0.388
_shelx_estimated_absorpt_t_max 0.684
_oxdiff_exptl_absorpt_empirical_full_min 0.811
_oxdiff_exptl_absorpt_empirical_full_max 1.601
_oxdiff_exptl_absorpt_empirical_details
;
Empirical correction (ABSPACK) includes:
- Absorption correction using spherical harmonics
- Frame scaling
;

loop_
_space_group_symop_operation_xyz
'x, y, z'
'-x, y+1/2, -z+1/2'
'-x, -y, -z'
'x, -y-1/2, z-1/2'

loop_
_atom_site_label
_atom_site_type_symbol
_atom_site_fract_x
_atom_site_fract_y
_atom_site_fract_z
_atom_site_U_iso_or_equiv
_atom_site_adp_type
_atom_site_occupancy
_atom_site_site_symmetry_order
_atom_site_calc_flag
_atom_site_refinement_flags_posn
_atom_site_refinement_flags_adp
_atom_site_refinement_flags_occupancy
_atom_site_disorder_assembly
_atom_site_disorder_group
Fe Fe 0.37859(2) 0.53418(3) 0.76680(3) 0.02343(7) Uani 1 1 d . . . . .
C1 C 0.47001(15) 0.6044(3) 0.6898(3) 0.0447(7) Uani 1 1 d . . . . .
H1 H 0.520387 0.572761 0.717551 0.054 Uiso 1 1 calc R U . . .
C2 C 0.43679(17) 0.7108(3) 0.7559(3) 0.0460(7) Uani 1 1 d . . . . .
H2 H 0.460892 0.763874 0.835946 0.055 Uiso 1 1 calc R U . . .
C3 C 0.36119(16) 0.7257(3) 0.6826(3) 0.0479(7) Uani 1 1 d . . . . .
H3 H 0.325726 0.790124 0.704954 0.058 Uiso 1 1 calc R U . . .
C4 C 0.34798(15) 0.6280(3) 0.5709(3) 0.0469(7) Uani 1 1 d . . . . .
H4 H 0.301987 0.614835 0.504426 0.056 Uiso 1 1 calc R U . . .
C5 C 0.41559(16) 0.5524(3) 0.5750(3) 0.0463(7) Uani 1 1 d . . . . .
H5 H 0.422820 0.479900 0.511833 0.056 Uiso 1 1 calc R U . . .
C6 C 0.30663(12) 0.5125(2) 0.9078(2) 0.0246(4) Uani 1 1 d . . . . .
H6 H 0.273469 0.580074 0.932482 0.030 Uiso 1 1 calc R U . . .
C7 C 0.38187(12) 0.4888(2) 0.9807(2) 0.0274(4) Uani 1 1 d . . . . .
H7 H 0.407863 0.538131 1.062036 0.033 Uiso 1 1 calc R U . . .
C8 C 0.41133(12) 0.3784(2) 0.9104(2) 0.0278(4) Uani 1 1 d . . . . .
H8 H 0.460563 0.341025 0.936450 0.033 Uiso 1 1 calc R U . . .
C9 C 0.35435(12) 0.3335(2) 0.7945(2) 0.0277(4) Uani 1 1 d . . . . .
H9 H 0.358688 0.260337 0.730104 0.033 Uiso 1 1 calc R U . . .
C10 C 0.28943(12) 0.4175(2) 0.7914(2) 0.0225(4) Uani 1 1 d . . . . .
C11 C 0.21765(12) 0.4095(2) 0.6836(2) 0.0271(4) Uani 1 1 d . . . . .
H11A H 0.203859 0.501797 0.644691 0.033 Uiso 1 1 calc R U . . .
H11B H 0.225213 0.350698 0.601683 0.033 Uiso 1 1 calc R U . . .
N1 N 0.15555(10) 0.35418(18) 0.74823(19) 0.0247(4) Uani 1 1 d . . . . .
C12 C 0.10505(19) 0.4464(3) 0.8033(4) 0.0615(10) Uani 1 1 d . . . . .
H12A H 0.079801 0.506198 0.723856 0.074 Uiso 1 1 calc R U . . .
H12B H 0.134311 0.504985 0.879596 0.074 Uiso 1 1 calc R U . . .
C13 C 0.04794(16) 0.3701(3) 0.8638(4) 0.0477(7) Uani 1 1 d . . . . .
H13A H -0.003031 0.389397 0.807569 0.057 Uiso 1 1 calc R U . . .
H13B H 0.049206 0.397120 0.965971 0.057 Uiso 1 1 calc R U . . .
C14 C 0.14601(11) 0.2232(2) 0.7689(2) 0.0245(4) Uani 1 1 d . . . . .
S1 S 0.06965(3) 0.19010(6) 0.85344(7) 0.03500(13) Uani 1 1 d . . . . .
Ag Ag 0.14784(2) -0.11361(2) 0.79408(2) 0.03112(6) Uani 1 1 d . . . . .
S2 S 0.20014(4) 0.09927(6) 0.71714(7) 0.03670(14) Uani 1 1 d . . . . .
C15 C 0.12889(15) -0.2141(2) 0.9802(3) 0.0366(5) Uani 1 1 d . . . . .
N2 N 0.12413(15) -0.2688(2) 1.0817(3) 0.0495(6) Uani 1 1 d . . . . .

loop_
_atom_site_aniso_label
_atom_site_aniso_U_11
_atom_site_aniso_U_22
_atom_site_aniso_U_33
_atom_site_aniso_U_23
_atom_site_aniso_U_13
_atom_site_aniso_U_12
Fe 0.02123(15) 0.02385(15) 0.02582(15) 0.00334(12) 0.00594(11) -0.00363(11)
C1 0.0290(13) 0.0619(18) 0.0448(14) 0.0194(13) 0.0110(11) -0.0119(12)
C2 0.0520(16) 0.0374(14) 0.0474(15) 0.0130(12) 0.0059(13) -0.0209(12)
C3 0.0476(16) 0.0377(14) 0.0613(18) 0.0265(13) 0.0176(14) 0.0008(12)
C4 0.0338(14) 0.0689(19) 0.0364(13) 0.0255(13) 0.0027(11) -0.0120(13)
C5 0.0464(16) 0.0632(18) 0.0343(13) 0.0067(12) 0.0202(12) -0.0106(13)
C6 0.0250(10) 0.0232(10) 0.0271(10) 0.0013(8) 0.0084(8) -0.0016(8)
C7 0.0271(11) 0.0305(11) 0.0243(10) 0.0020(8) 0.0038(8) -0.0038(9)
C8 0.0212(10) 0.0277(11) 0.0345(11) 0.0073(9) 0.0050(9) 0.0019(8)
C9 0.0275(11) 0.0196(9) 0.0359(11) -0.0007(8) 0.0056(9) 0.0008(8)
C10 0.0222(10) 0.0187(9) 0.0267(10) 0.0046(8) 0.0052(8) -0.0028(7)
C11 0.0252(11) 0.0263(10) 0.0286(10) 0.0062(8) 0.0014(8) -0.0048(8)
N1 0.0194(8) 0.0232(8) 0.0298(9) 0.0016(7) -0.0003(7) -0.0028(7)
C12 0.0576(19) 0.0267(13) 0.114(3) 0.0024(15) 0.050(2) 0.0051(12)
C13 0.0312(14) 0.0429(15) 0.071(2) 0.0036(14) 0.0148(13) 0.0053(11)
C14 0.0216(10) 0.0264(10) 0.0239(10) 0.0005(8) -0.0002(8) -0.0048(8)
S1 0.0292(3) 0.0345(3) 0.0433(3) 0.0014(3) 0.0118(2) -0.0090(2)
Ag 0.03338(10) 0.02809(9) 0.03107(9) 0.00380(7) 0.00384(7) -0.00122(7)
S2 0.0426(3) 0.0236(3) 0.0483(4) -0.0022(2) 0.0200(3) -0.0043(2)
C15 0.0507(15) 0.0214(10) 0.0353(12) -0.0032(9) 0.0015(11) -0.0032(10)
N2 0.0724(17) 0.0357(12) 0.0426(13) 0.0046(10) 0.0162(12) -0.0002(11)

loop_
_atom_type_symbol
_atom_type_description
_atom_type_scat_dispersion_real
_atom_type_scat_dispersion_imag
_atom_type_scat_source
C C 0.0033 0.0016 'International Tables Vol C Tables 4.2.6.8 and 6.1.1.4'
H H 0.0000 0.0000 'International Tables Vol C Tables 4.2.6.8 and 6.1.1.4'
N N 0.0061 0.0033 'International Tables Vol C Tables 4.2.6.8 and 6.1.1.4'
S S 0.1246 0.1234 'International Tables Vol C Tables 4.2.6.8 and 6.1.1.4'
Fe Fe 0.3463 0.8444 'International Tables Vol C Tables 4.2.6.8 and 6.1.1.4'
Ag Ag -0.8971 1.1015 'International Tables Vol C Tables 4.2.6.8 and 6.1.1.4'

loop_
_geom_angle_atom_site_label_1
_geom_angle_atom_site_label_2
_geom_angle_atom_site_label_3
_geom_angle
_geom_angle_site_symmetry_1
_geom_angle_site_symmetry_3
_geom_angle_publ_flag
C10 Fe C6 41.17(8) . . ?
C10 Fe C4 105.67(10) . . ?
C6 Fe C4 122.41(10) . . ?
C10 Fe C2 156.21(11) . . ?
C6 Fe C2 121.34(11) . . ?
C4 Fe C2 68.10(11) . . ?
C10 Fe C3 119.79(10) . . ?
C6 Fe C3 106.13(10) . . ?
C4 Fe C3 40.39(12) . . ?
C2 Fe C3 40.67(11) . . ?
C10 Fe C1 160.81(11) . . ?
C6 Fe C1 157.48(11) . . ?
C4 Fe C1 68.29(11) . . ?
C2 Fe C1 40.28(12) . . ?
C3 Fe C1 68.20(12) . . ?
C10 Fe C5 123.23(10) . . ?
C6 Fe C5 159.69(11) . . ?
C4 Fe C5 40.83(12) . . ?
C2 Fe C5 67.98(12) . . ?
C3 Fe C5 68.27(13) . . ?
C1 Fe C5 40.47(11) . . ?
C10 Fe C9 41.13(8) . . ?
C6 Fe C9 68.79(9) . . ?
C4 Fe C9 121.38(11) . . ?
C2 Fe C9 161.73(11) . . ?
C3 Fe C9 156.24(11) . . ?
C1 Fe C9 125.20(11) . . ?
C5 Fe C9 108.02(11) . . ?
C10 Fe C7 69.13(8) . . ?
C6 Fe C7 40.83(9) . . ?
C4 Fe C7 159.49(11) . . ?
C2 Fe C7 108.23(10) . . ?
C3 Fe C7 123.68(11) . . ?
C1 Fe C7 122.87(10) . . ?
C5 Fe C7 158.39(11) . . ?
C9 Fe C7 68.53(9) . . ?
C10 Fe C8 69.00(8) . . ?
C6 Fe C8 68.58(9) . . ?
C4 Fe C8 157.82(12) . . ?
C2 Fe C8 125.31(10) . . ?
C3 Fe C8 161.06(11) . . ?
C1 Fe C8 109.31(10) . . ?
C5 Fe C8 122.91(11) . . ?
C9 Fe C8 40.63(9) . . ?
C7 Fe C8 40.62(9) . . ?
C2 C1 C5 108.1(3) . . ?
C2 C1 Fe 69.82(14) . . ?
C5 C1 Fe 69.76(14) . . ?
C2 C1 H1 125.9 . . ?
C5 C1 H1 125.9 . . ?
Fe C1 H1 126.1 . . ?
C1 C2 C3 108.3(3) . . ?
C1 C2 Fe 69.90(15) . . ?
C3 C2 Fe 69.68(15) . . ?
C1 C2 H2 125.9 . . ?
C3 C2 H2 125.9 . . ?
Fe C2 H2 126.1 . . ?
C4 C3 C2 107.8(3) . . ?
C4 C3 Fe 69.76(15) . . ?
C2 C3 Fe 69.65(15) . . ?
C4 C3 H3 126.1 . . ?
C2 C3 H3 126.1 . . ?
Fe C3 H3 126.1 . . ?
C3 C4 C5 108.0(2) . . ?
C3 C4 Fe 69.85(15) . . ?
C5 C4 Fe 69.66(15) . . ?
C3 C4 H4 126.0 . . ?
C5 C4 H4 126.0 . . ?
Fe C4 H4 126.0 . . ?
C1 C5 C4 107.8(3) . . ?
C1 C5 Fe 69.77(15) . . ?
C4 C5 Fe 69.51(14) . . ?
C1 C5 H5 126.1 . . ?
C4 C5 H5 126.1 . . ?
Fe C5 H5 126.2 . . ?
C7 C6 C10 108.36(19) . . ?
C7 C6 Fe 70.19(12) . . ?
C10 C6 Fe 69.15(11) . . ?
C7 C6 H6 125.8 . . ?
C10 C6 H6 125.8 . . ?
Fe C6 H6 126.4 . . ?
C6 C7 C8 107.88(19) . . ?
C6 C7 Fe 68.98(12) . . ?
C8 C7 Fe 69.87(12) . . ?
C6 C7 H7 126.1 . . ?
C8 C7 H7 126.1 . . ?
Fe C7 H7 126.7 . . ?
C9 C8 C7 108.13(19) . . ?
C9 C8 Fe 69.40(12) . . ?
C7 C8 Fe 69.51(12) . . ?
C9 C8 H8 125.9 . . ?
C7 C8 H8 125.9 . . ?
Fe C8 H8 126.7 . . ?
C8 C9 C10 108.13(19) . . ?
C8 C9 Fe 69.96(12) . . ?
C10 C9 Fe 68.67(12) . . ?
C8 C9 H9 125.9 . . ?
C10 C9 H9 125.9 . . ?
Fe C9 H9 127.0 . . ?
C6 C10 C9 107.49(18) . . ?
C6 C10 C11 126.35(19) . . ?
C9 C10 C11 126.1(2) . . ?
C6 C10 Fe 69.68(11) . . ?
C9 C10 Fe 70.20(12) . . ?
C11 C10 Fe 124.18(14) . . ?
N1 C11 C10 111.82(17) . . ?
N1 C11 H11A 109.3 . . ?
C10 C11 H11A 109.3 . . ?
N1 C11 H11B 109.3 . . ?
C10 C11 H11B 109.3 . . ?
H11A C11 H11B 107.9 . . ?
C14 N1 C12 116.7(2) . . ?
C14 N1 C11 123.42(18) . . ?
C12 N1 C11 119.65(19) . . ?
N1 C12 C13 110.7(2) . . ?
N1 C12 H12A 109.5 . . ?
C13 C12 H12A 109.5 . . ?
N1 C12 H12B 109.5 . . ?
C13 C12 H12B 109.5 . . ?
H12A C12 H12B 108.1 . . ?
C12 C13 S1 107.48(19) . . ?
C12 C13 H13A 110.2 . . ?
S1 C13 H13A 110.2 . . ?
C12 C13 H13B 110.2 . . ?
S1 C13 H13B 110.2 . . ?
H13A C13 H13B 108.5 . . ?
N1 C14 S2 124.24(17) . . ?
N1 C14 S1 112.64(16) . . ?
S2 C14 S1 123.11(13) . . ?
C14 S1 C13 92.31(12) . . ?
C15 Ag N2 117.39(9) . 4 ?
C15 Ag S2 141.19(7) . . ?
N2 Ag S2 101.19(6) 4 . ?
C14 S2 Ag 104.67(8) . . ?
N2 C15 Ag 175.1(3) . . ?
C15 N2 Ag 164.8(3) . 4_556 ?

loop_
_geom_bond_atom_site_label_1
_geom_bond_atom_site_label_2
_geom_bond_distance
_geom_bond_site_symmetry_2
_geom_bond_publ_flag
Fe C10 2.022(2) . ?
Fe C6 2.029(2) . ?
Fe C4 2.037(2) . ?
Fe C2 2.038(2) . ?
Fe C3 2.038(3) . ?
Fe C1 2.039(2) . ?
Fe C5 2.039(2) . ?
Fe C9 2.043(2) . ?
Fe C7 2.045(2) . ?
Fe C8 2.050(2) . ?
C1 C2 1.404(4) . ?
C1 C5 1.411(4) . ?
C1 H1 0.9500 . ?
C2 C3 1.417(4) . ?
C2 H2 0.9500 . ?
C3 C4 1.407(4) . ?
C3 H3 0.9500 . ?
C4 C5 1.422(4) . ?
C4 H4 0.9500 . ?
C5 H5 0.9500 . ?
C6 C7 1.421(3) . ?
C6 C10 1.425(3) . ?
C6 H6 0.9500 . ?
C7 C8 1.421(3) . ?
C7 H7 0.9500 . ?
C8 C9 1.421(3) . ?
C8 H8 0.9500 . ?
C9 C10 1.428(3) . ?
C9 H9 0.9500 . ?
C10 C11 1.490(3) . ?
C11 N1 1.473(3) . ?
C11 H11A 0.9900 . ?
C11 H11B 0.9900 . ?
N1 C14 1.315(3) . ?
N1 C12 1.446(3) . ?
C12 C13 1.470(4) . ?
C12 H12A 0.9900 . ?
C12 H12B 0.9900 . ?
C13 S1 1.815(3) . ?
C13 H13A 0.9900 . ?
C13 H13B 0.9900 . ?
C14 S2 1.686(2) . ?
C14 S1 1.743(2) . ?
Ag C15 2.087(3) . ?
Ag N2 2.273(2) 4 ?
Ag S2 2.4537(6) . ?
C15 N2 1.109(3) . ?

loop_
_geom_torsion_atom_site_label_1
_geom_torsion_atom_site_label_2
_geom_torsion_atom_site_label_3
_geom_torsion_atom_site_label_4
_geom_torsion
_geom_torsion_site_symmetry_1
_geom_torsion_site_symmetry_2
_geom_torsion_site_symmetry_3
_geom_torsion_site_symmetry_4
_geom_torsion_publ_flag
C5 C1 C2 C3 0.1(3) . . . . ?
Fe C1 C2 C3 -59.30(17) . . . . ?
C5 C1 C2 Fe 59.44(18) . . . . ?
C1 C2 C3 C4 -0.1(3) . . . . ?
Fe C2 C3 C4 -59.55(17) . . . . ?
C1 C2 C3 Fe 59.44(17) . . . . ?
C2 C3 C4 C5 0.0(3) . . . . ?
Fe C3 C4 C5 -59.45(18) . . . . ?
C2 C3 C4 Fe 59.48(17) . . . . ?
C2 C1 C5 C4 -0.1(3) . . . . ?
Fe C1 C5 C4 59.36(17) . . . . ?
C2 C1 C5 Fe -59.48(17) . . . . ?
C3 C4 C5 C1 0.1(3) . . . . ?
Fe C4 C5 C1 -59.52(18) . . . . ?
C3 C4 C5 Fe 59.58(17) . . . . ?
C10 C6 C7 C8 -0.5(2) . . . . ?
Fe C6 C7 C8 -59.24(15) . . . . ?
C10 C6 C7 Fe 58.79(14) . . . . ?
C6 C7 C8 C9 -0.2(2) . . . . ?
Fe C7 C8 C9 -58.84(15) . . . . ?
C6 C7 C8 Fe 58.69(14) . . . . ?
C7 C8 C9 C10 0.7(2) . . . . ?
Fe C8 C9 C10 -58.21(15) . . . . ?
C7 C8 C9 Fe 58.91(15) . . . . ?
C7 C6 C10 C9 0.9(2) . . . . ?
Fe C6 C10 C9 60.31(14) . . . . ?
C7 C6 C10 C11 -177.55(19) . . . . ?
Fe C6 C10 C11 -118.1(2) . . . . ?
C7 C6 C10 Fe -59.43(14) . . . . ?
C8 C9 C10 C6 -1.0(2) . . . . ?
Fe C9 C10 C6 -59.98(14) . . . . ?
C8 C9 C10 C11 177.47(19) . . . . ?
Fe C9 C10 C11 118.5(2) . . . . ?
C8 C9 C10 Fe 59.01(15) . . . . ?
C6 C10 C11 N1 -72.8(3) . . . . ?
C9 C10 C11 N1 109.0(2) . . . . ?
Fe C10 C11 N1 -161.61(14) . . . . ?
C10 C11 N1 C14 -80.1(3) . . . . ?
C10 C11 N1 C12 94.8(3) . . . . ?
C14 N1 C12 C13 -4.3(4) . . . . ?
C11 N1 C12 C13 -179.5(2) . . . . ?
N1 C12 C13 S1 3.6(4) . . . . ?
C12 N1 C14 S2 -178.4(2) . . . . ?
C11 N1 C14 S2 -3.3(3) . . . . ?
C12 N1 C14 S1 2.7(3) . . . . ?
C11 N1 C14 S1 177.78(15) . . . . ?
N1 C14 S1 C13 -0.34(19) . . . . ?
S2 C14 S1 C13 -179.26(16) . . . . ?
C12 C13 S1 C14 -2.0(3) . . . . ?
N1 C14 S2 Ag 179.68(16) . . . . ?
S1 C14 S2 Ag -1.53(15) . . . . ?
